data_4120011
loop_
_publ_author_name
'Andrew J. Keane'
'Peter Y. Zavalij'
'Lawrence R. Sita'

_publ_section_title
;
 N-N Bond Cleavage of Mid-Valent Ta(IV) Hydrazido and Hydrazidium
 Complexes Relevant to the Schrock Cycle for Dinitrogen Fixation
;
_journal_name_full 'Journal of the American Chemical Society'
_journal_page_first 9580
_journal_page_last 9583
_journal_paper_doi 10.1021/ja402804k
_journal_volume 135
_journal_year 2013
_chemical_formula_moiety 'C21 H42 N5 Ta'
_chemical_formula_sum 'C21 H42 N5 Ta'
_chemical_formula_weight 545.55
_chemical_name_common cmpd3
_chemical_name_systematic
;
Ta-complex
;
_space_group_IT_number 14
_symmetry_cell_setting monoclinic
_symmetry_space_group_name_Hall '-P 2ybc'
_symmetry_space_group_name_H-M 'P 1 21/c 1'
_atom_sites_solution_hydrogens geom
_atom_sites_solution_primary direct
_atom_sites_solution_secondary difmap
_audit_creation_method 'SHELXL-97 & ZCIF'
_cell_angle_alpha 90.00
_cell_angle_beta 115.0620(10)
_cell_angle_gamma 90.00
_cell_formula_units_Z 4
_cell_length_a 8.6584(5)
_cell_length_b 32.0742(19)
_cell_length_c 9.6122(6)
_cell_measurement_reflns_used 14547
_cell_measurement_temperature 150(2)
_cell_measurement_theta_max 30.0
_cell_measurement_theta_min 2.4
_cell_volume 2418.1(3)
_computing_cell_refinement Apex2
_computing_data_collection 'Apex2 (Bruker, 2010)'
_computing_data_reduction Apex2
_computing_molecular_graphics 'XSHEL (Bruker, 2004)'
_computing_publication_material SHELXL-97
_computing_structure_refinement 'SHELXL-97 (Sheldrick, 2008)'
_computing_structure_solution 'SHELXS-97 (Sheldrick, 2008)'
_diffrn_ambient_temperature 150(2)
_diffrn_detector 'CCD area detector'
_diffrn_detector_area_resol_mean 8.333
_diffrn_detector_type 'Bruker Smart Apex II'
_diffrn_measured_fraction_theta_full 1.000
_diffrn_measured_fraction_theta_max 1.000
_diffrn_measurement_device_type 'three-circle diffractometer'
_diffrn_measurement_method '\f and \w scans'
_diffrn_measurement_specimen_support 'MiTeGen loop'
_diffrn_orient_matrix_type standard
_diffrn_orient_matrix_UB_11 0.0587953
_diffrn_orient_matrix_UB_12 -0.0018534
_diffrn_orient_matrix_UB_13 -0.0696662
_diffrn_orient_matrix_UB_21 -0.0496216
_diffrn_orient_matrix_UB_22 0.0275295
_diffrn_orient_matrix_UB_23 -0.0462200
_diffrn_orient_matrix_UB_31 0.1016658
_diffrn_orient_matrix_UB_32 0.0145150
_diffrn_orient_matrix_UB_33 0.0787370
_diffrn_radiation_monochromator graphite
_diffrn_radiation_source 'fine-focus sealed tube'
_diffrn_radiation_type MoK\a
_diffrn_radiation_wavelength 0.71073
_diffrn_reflns_av_R_equivalents 0.0243
_diffrn_reflns_av_sigmaI/netI 0.0204
_diffrn_reflns_limit_h_max 12
_diffrn_reflns_limit_h_min -12
_diffrn_reflns_limit_k_max 45
_diffrn_reflns_limit_k_min -45
_diffrn_reflns_limit_l_max 13
_diffrn_reflns_limit_l_min -13
_diffrn_reflns_number 30018
_diffrn_reflns_theta_full 30.00
_diffrn_reflns_theta_max 30.00
_diffrn_reflns_theta_min 2.42
_diffrn_standards_decay_% 0
_exptl_absorpt_coefficient_mu 4.560
_exptl_absorpt_correction_T_max 0.663
_exptl_absorpt_correction_T_min 0.315
_exptl_absorpt_correction_type multi-scan
_exptl_absorpt_process_details 'SADABS (Sheldrick, 2008)'
_exptl_crystal_colour colourless
_exptl_crystal_density_diffrn 1.499
_exptl_crystal_description prism
_exptl_crystal_F_000 1104
_exptl_crystal_size_max 0.27
_exptl_crystal_size_mid 0.21
_exptl_crystal_size_min 0.09
_refine_diff_density_max 0.997
_refine_diff_density_min -1.611
_refine_diff_density_rms 0.086
_refine_ls_extinction_method none
_refine_ls_goodness_of_fit_ref 1.000
_refine_ls_hydrogen_treatment mixed
_refine_ls_matrix_type full
_refine_ls_number_parameters 284
_refine_ls_number_reflns 7056
_refine_ls_number_restraints 0
_refine_ls_restrained_S_all 1.000
_refine_ls_R_factor_all 0.0276
_refine_ls_R_factor_gt 0.0237
_refine_ls_shift/su_max 0.002
_refine_ls_shift/su_mean 0.000
_refine_ls_structure_factor_coef Fsqd
_refine_ls_weighting_details 'w=1/[\s^2^(Fo^2^)+(0.01P)^2^+4.955P], P=(max(Fo^2^,0)+2Fc^2^)/3'
_refine_ls_weighting_scheme calc
_refine_ls_wR_factor_gt 0.0440
_refine_ls_wR_factor_ref 0.0452
_reflns_number_gt 6506
_reflns_number_total 7056
_reflns_threshold_expression >2sigma(I)
_cod_data_source_file ja402804k_si_003.cif
_cod_data_source_block cmpd3
_cod_original_sg_symbol_H-M 'P 21/c'
_cod_database_code 4120011

loop_
_symmetry_equiv_pos_as_xyz
'x, y, z'
'-x, y+1/2, -z+1/2'
'-x, -y, -z'
'x, -y-1/2, z-1/2'

loop_
_atom_site_label
_atom_site_type_symbol
_atom_site_fract_x
_atom_site_fract_y
_atom_site_fract_z
_atom_site_U_iso_or_equiv
_atom_site_adp_type
_atom_site_occupancy
_atom_site_symmetry_multiplicity
_atom_site_calc_flag
_atom_site_refinement_flags
Ta1 Ta 0.822616(12) 0.127523(3) 0.586996(11) 0.01821(3) Uani 1 1 d .
H1 H 0.623(4) 0.0999(10) 0.514(4) 0.038(9) Uiso 1 1 d .
N1 N 0.7191(3) 0.17438(7) 0.4917(3) 0.0255(4) Uani 1 1 d .
N2 N 0.6359(3) 0.20974(7) 0.4129(3) 0.0320(5) Uani 1 1 d .
C1 C 0.4970(4) 0.19739(11) 0.2671(4) 0.0461(8) Uani 1 1 d .
H1A H 0.5429 0.1806 0.2080 0.056(6) Uiso 1 1 calc R
H1B H 0.4417 0.2224 0.2084 0.056(6) Uiso 1 1 calc R
H1C H 0.4133 0.1809 0.2872 0.056(6) Uiso 1 1 calc R
C2 C 0.5761(5) 0.23534(10) 0.5049(5) 0.0516(9) Uani 1 1 d .
H2A H 0.4951 0.2194 0.5303 0.059(7) Uiso 1 1 calc R
H2B H 0.5197 0.2603 0.4466 0.059(7) Uiso 1 1 calc R
H2C H 0.6733 0.2437 0.5998 0.059(7) Uiso 1 1 calc R
N11 N 1.0464(2) 0.13166(6) 0.5315(2) 0.0211(4) Uani 1 1 d .
N12 N 0.8503(3) 0.08345(6) 0.4264(2) 0.0213(4) Uani 1 1 d .
N13 N 1.0720(3) 0.08752(7) 0.3390(2) 0.0252(4) Uani 1 1 d .
C10 C 0.9915(3) 0.10036(7) 0.4283(3) 0.0197(4) Uani 1 1 d .
C11 C 1.2558(4) 0.09039(9) 0.3950(4) 0.0336(6) Uani 1 1 d .
H11A H 1.2848 0.1147 0.3492 0.041(5) Uiso 1 1 calc R
H11B H 1.2991 0.0651 0.3667 0.041(5) Uiso 1 1 calc R
H11C H 1.3076 0.0933 0.5071 0.041(5) Uiso 1 1 calc R
C12 C 0.9814(4) 0.08241(9) 0.1740(3) 0.0339(6) Uani 1 1 d .
H12A H 0.8601 0.0885 0.1418 0.041(5) Uiso 1 1 calc R
H12B H 0.9944 0.0537 0.1462 0.041(5) Uiso 1 1 calc R
H12C H 1.0283 0.1016 0.1225 0.041(5) Uiso 1 1 calc R
C13 C 1.1229(3) 0.16891(8) 0.4940(3) 0.0266(5) Uani 1 1 d .
H13 H 1.236(4) 0.1609(9) 0.499(3) 0.032 Uiso 1 1 d .
C14 C 1.1509(4) 0.20303(9) 0.6119(3) 0.0345(6) Uani 1 1 d .
H14A H 1.0412 0.2111 0.6108 0.028(8) Uiso 1 1 calc R
H14B H 1.2029 0.2273 0.5868 0.042(9) Uiso 1 1 calc R
H14C H 1.2267 0.1927 0.7143 0.051(10) Uiso 1 1 calc R
C15 C 1.0109(4) 0.18598(9) 0.3337(3) 0.0360(6) Uani 1 1 d .
H15A H 0.9960 0.1645 0.2566 0.049(6) Uiso 1 1 calc R
H15B H 1.0658 0.2105 0.3133 0.049(6) Uiso 1 1 calc R
H15C H 0.8993 0.1939 0.3286 0.049(6) Uiso 1 1 calc R
C16 C 0.7681(3) 0.04583(8) 0.3398(3) 0.0252(5) Uani 1 1 d .
H16 H 0.837(4) 0.0347(9) 0.297(3) 0.030 Uiso 1 1 d .
C17 C 0.7464(4) 0.01263(9) 0.4428(3) 0.0343(6) Uani 1 1 d .
H17A H 0.8587 0.0042 0.5203 0.041(5) Uiso 1 1 calc R
H17B H 0.6879 -0.0116 0.3807 0.041(5) Uiso 1 1 calc R
H17C H 0.6786 0.0239 0.4938 0.041(5) Uiso 1 1 calc R
C18 C 0.5950(4) 0.05690(10) 0.2106(3) 0.0375(7) Uani 1 1 d .
H18A H 0.5203 0.0681 0.2548 0.052(11) Uiso 1 1 calc R
H18B H 0.5433 0.0318 0.1508 0.051(10) Uiso 1 1 calc R
H18C H 0.6106 0.0779 0.1436 0.056(11) Uiso 1 1 calc R
C20 C 1.0507(3) 0.12176(8) 0.8552(3) 0.0253(5) Uani 1 1 d .
C21 C 0.9685(3) 0.08249(8) 0.8224(3) 0.0250(5) Uani 1 1 d .
C22 C 0.7974(3) 0.08852(8) 0.7996(3) 0.0250(5) Uani 1 1 d .
C23 C 0.7740(3) 0.13204(8) 0.8163(3) 0.0243(5) Uani 1 1 d .
C24 C 0.9324(3) 0.15242(8) 0.8530(3) 0.0247(5) Uani 1 1 d .
C25 C 1.2394(4) 0.12732(12) 0.9064(4) 0.0471(8) Uani 1 1 d .
H25A H 1.3014 0.1104 0.9983 0.066(7) Uiso 1 1 calc R
H25B H 1.2693 0.1568 0.9302 0.066(7) Uiso 1 1 calc R
H25C H 1.2705 0.1184 0.8241 0.066(7) Uiso 1 1 calc R
C26 C 1.0569(5) 0.04180(10) 0.8268(4) 0.0447(8) Uani 1 1 d .
H26A H 1.1158 0.0435 0.7596 0.070(7) Uiso 1 1 calc R
H26B H 0.9725 0.0193 0.7915 0.070(7) Uiso 1 1 calc R
H26C H 1.1400 0.0361 0.9323 0.070(7) Uiso 1 1 calc R
C27 C 0.6699(4) 0.05494(10) 0.7851(4) 0.0411(7) Uani 1 1 d .
H27A H 0.6745 0.0488 0.8866 0.065(7) Uiso 1 1 calc R
H27B H 0.6970 0.0297 0.7424 0.065(7) Uiso 1 1 calc R
H27C H 0.5551 0.0645 0.7167 0.065(7) Uiso 1 1 calc R
C28 C 0.6165(4) 0.15157(11) 0.8166(4) 0.0417(7) Uani 1 1 d .
H28A H 0.5152 0.1381 0.7385 0.062(7) Uiso 1 1 calc R
H28B H 0.6149 0.1814 0.7937 0.062(7) Uiso 1 1 calc R
H28C H 0.6166 0.1479 0.9179 0.062(7) Uiso 1 1 calc R
C29 C 0.9709(5) 0.19734(9) 0.9010(3) 0.0401(7) Uani 1 1 d .
H29A H 1.0088 0.1996 1.0123 0.080(8) Uiso 1 1 calc R
H29B H 0.8679 0.2142 0.8483 0.080(8) Uiso 1 1 calc R
H29C H 1.0611 0.2075 0.8735 0.080(8) Uiso 1 1 calc R

loop_
_atom_site_aniso_label
_atom_site_aniso_U_11
_atom_site_aniso_U_22
_atom_site_aniso_U_33
_atom_site_aniso_U_23
_atom_site_aniso_U_13
_atom_site_aniso_U_12
Ta1 0.01857(4) 0.01941(4) 0.01722(4) 0.00070(4) 0.00813(3) 0.00120(4)
N1 0.0262(11) 0.0243(10) 0.0275(11) 0.0041(8) 0.0127(9) 0.0053(8)
N2 0.0330(12) 0.0270(11) 0.0392(13) 0.0107(10) 0.0182(11) 0.0096(9)
C1 0.0372(18) 0.0494(19) 0.0399(17) 0.0200(15) 0.0051(14) 0.0104(14)
C2 0.067(2) 0.0348(16) 0.063(2) 0.0113(16) 0.038(2) 0.0226(16)
N11 0.0216(9) 0.0220(9) 0.0206(9) 0.0005(8) 0.0099(8) -0.0024(7)
N12 0.0209(10) 0.0218(9) 0.0217(10) -0.0012(8) 0.0095(8) -0.0005(7)
N13 0.0277(11) 0.0312(11) 0.0219(10) 0.0015(8) 0.0154(9) 0.0019(9)
C10 0.0212(11) 0.0198(10) 0.0183(10) 0.0047(8) 0.0085(9) 0.0032(8)
C11 0.0307(14) 0.0344(14) 0.0456(17) 0.0033(12) 0.0256(13) 0.0032(11)
C12 0.0514(18) 0.0340(14) 0.0224(13) -0.0007(11) 0.0215(13) -0.0017(12)
C13 0.0283(13) 0.0248(12) 0.0299(13) 0.0019(10) 0.0154(11) -0.0037(10)
C14 0.0390(16) 0.0277(13) 0.0349(15) -0.0041(11) 0.0139(13) -0.0097(11)
C15 0.0531(18) 0.0259(13) 0.0314(15) 0.0066(11) 0.0204(14) -0.0035(12)
C16 0.0268(12) 0.0249(12) 0.0239(12) -0.0058(9) 0.0108(10) -0.0025(9)
C17 0.0381(15) 0.0293(13) 0.0372(15) -0.0037(11) 0.0175(13) -0.0097(11)
C18 0.0287(14) 0.0468(17) 0.0297(14) -0.0073(13) 0.0052(12) -0.0034(12)
C20 0.0236(12) 0.0362(14) 0.0167(10) 0.0024(10) 0.0091(9) -0.0010(10)
C21 0.0317(13) 0.0260(12) 0.0172(11) 0.0048(9) 0.0104(10) 0.0049(10)
C22 0.0308(13) 0.0281(12) 0.0186(11) 0.0008(9) 0.0129(10) -0.0065(10)
C23 0.0265(12) 0.0301(12) 0.0199(11) 0.0009(9) 0.0131(9) 0.0024(10)
C24 0.0321(13) 0.0255(12) 0.0177(11) -0.0020(9) 0.0115(10) -0.0027(10)
C25 0.0266(14) 0.080(3) 0.0309(15) 0.0118(16) 0.0082(12) -0.0057(15)
C26 0.061(2) 0.0363(16) 0.0328(16) 0.0077(13) 0.0154(15) 0.0242(15)
C27 0.0473(18) 0.0441(17) 0.0323(15) -0.0001(13) 0.0173(14) -0.0197(14)
C28 0.0355(16) 0.061(2) 0.0366(16) 0.0027(14) 0.0230(14) 0.0143(14)
C29 0.062(2) 0.0284(14) 0.0307(15) -0.0058(11) 0.0209(15) -0.0080(13)

loop_
_atom_type_symbol
_atom_type_description
_atom_type_scat_dispersion_real
_atom_type_scat_dispersion_imag
_atom_type_scat_source
C C 0.0033 0.0016 'International Tables Vol C Tables 4.2.6.8 and 6.1.1.4'
H H 0.0000 0.0000 'International Tables Vol C Tables 4.2.6.8 and 6.1.1.4'
N N 0.0061 0.0033 'International Tables Vol C Tables 4.2.6.8 and 6.1.1.4'
Ta Ta -0.7052 6.5227 'International Tables Vol C Tables 4.2.6.8 and 6.1.1.4'

loop_
_geom_angle_atom_site_label_1
_geom_angle_atom_site_label_2
_geom_angle_atom_site_label_3
_geom_angle
N1 Ta1 N12 111.32(9)
N1 Ta1 N11 97.21(9)
N12 Ta1 N11 59.99(7)
N1 Ta1 C23 99.98(9)
N12 Ta1 C23 142.98(8)
N11 Ta1 C23 136.23(8)
N1 Ta1 C24 98.56(9)
N12 Ta1 C24 147.01(8)
N11 Ta1 C24 103.81(8)
C23 Ta1 C24 33.94(8)
N1 Ta1 C22 130.12(9)
N12 Ta1 C22 109.29(8)
N11 Ta1 C22 128.13(8)
C23 Ta1 C22 33.88(8)
C24 Ta1 C22 55.71(8)
N1 Ta1 C20 126.47(9)
N12 Ta1 C20 113.95(8)
N11 Ta1 C20 82.18(8)
C23 Ta1 C20 55.35(8)
C24 Ta1 C20 33.12(8)
C22 Ta1 C20 54.64(8)
N1 Ta1 C21 152.91(9)
N12 Ta1 C21 95.75(8)
N11 Ta1 C21 95.36(8)
C23 Ta1 C21 55.35(8)
C24 Ta1 C21 55.02(8)
C22 Ta1 C21 32.81(8)
C20 Ta1 C21 32.69(8)
N1 Ta1 C10 104.99(8)
N12 Ta1 C10 29.75(7)
N11 Ta1 C10 30.31(7)
C23 Ta1 C10 152.94(8)
C24 Ta1 C10 129.65(8)
C22 Ta1 C10 124.51(8)
C20 Ta1 C10 100.39(8)
C21 Ta1 C10 97.95(7)
N1 Ta1 H1 91.4(10)
N12 Ta1 H1 77.4(10)
N11 Ta1 H1 136.7(10)
C23 Ta1 H1 82.8(10)
C24 Ta1 H1 116.7(10)
C22 Ta1 H1 70.6(10)
C20 Ta1 H1 125.0(10)
C21 Ta1 H1 95.8(10)
C10 Ta1 H1 106.6(10)
N2 N1 Ta1 177.8(2)
N1 N2 C2 111.5(2)
N1 N2 C1 109.2(2)
C2 N2 C1 112.1(3)
N2 C1 H1A 109.5
N2 C1 H1B 109.5
H1A C1 H1B 109.5
N2 C1 H1C 109.5
H1A C1 H1C 109.5
H1B C1 H1C 109.5
N2 C2 H2A 109.5
N2 C2 H2B 109.5
H2A C2 H2B 109.5
N2 C2 H2C 109.5
H2A C2 H2C 109.5
H2B C2 H2C 109.5
C10 N11 C13 118.4(2)
C10 N11 Ta1 93.45(14)
C13 N11 Ta1 129.17(16)
C10 N12 C16 124.4(2)
C10 N12 Ta1 95.85(15)
C16 N12 Ta1 139.69(16)
C10 N13 C11 121.0(2)
C10 N13 C12 122.2(2)
C11 N13 C12 114.4(2)
N12 C10 N11 110.5(2)
N12 C10 N13 125.0(2)
N11 C10 N13 124.5(2)
N12 C10 Ta1 54.40(12)
N11 C10 Ta1 56.24(12)
N13 C10 Ta1 176.70(17)
N13 C11 H11A 109.5
N13 C11 H11B 109.5
H11A C11 H11B 109.5
N13 C11 H11C 109.5
H11A C11 H11C 109.5
H11B C11 H11C 109.5
N13 C12 H12A 109.5
N13 C12 H12B 109.5
H12A C12 H12B 109.5
N13 C12 H12C 109.5
H12A C12 H12C 109.5
H12B C12 H12C 109.5
N11 C13 C14 110.2(2)
N11 C13 C15 112.0(2)
C14 C13 C15 109.0(2)
N11 C13 H13 108.2(18)
C14 C13 H13 107.8(18)
C15 C13 H13 109.5(18)
C13 C14 H14A 109.5
C13 C14 H14B 109.5
H14A C14 H14B 109.5
C13 C14 H14C 109.5
H14A C14 H14C 109.5
H14B C14 H14C 109.5
C13 C15 H15A 109.5
C13 C15 H15B 109.5
H15A C15 H15B 109.5
C13 C15 H15C 109.5
H15A C15 H15C 109.5
H15B C15 H15C 109.5
N12 C16 C17 111.8(2)
N12 C16 C18 110.0(2)
C17 C16 C18 110.0(2)
N12 C16 H16 108.6(19)
C17 C16 H16 107.4(19)
C18 C16 H16 108.9(19)
C16 C17 H17A 109.5
C16 C17 H17B 109.5
H17A C17 H17B 109.5
C16 C17 H17C 109.5
H17A C17 H17C 109.5
H17B C17 H17C 109.5
C16 C18 H18A 109.5
C16 C18 H18B 109.5
H18A C18 H18B 109.5
C16 C18 H18C 109.5
H18A C18 H18C 109.5
H18B C18 H18C 109.5
C24 C20 C21 108.8(2)
C24 C20 C25 127.1(3)
C21 C20 C25 123.5(3)
C24 C20 Ta1 71.49(14)
C21 C20 Ta1 74.53(14)
C25 C20 Ta1 127.01(18)
C22 C21 C20 107.9(2)
C22 C21 C26 127.5(3)
C20 C21 C26 124.3(3)
C22 C21 Ta1 71.94(14)
C20 C21 Ta1 72.79(14)
C26 C21 Ta1 125.22(18)
C21 C22 C23 107.8(2)
C21 C22 C27 126.5(3)
C23 C22 C27 125.1(3)
C21 C22 Ta1 75.25(14)
C23 C22 Ta1 70.53(13)
C27 C22 Ta1 126.91(18)
C24 C23 C22 108.0(2)
C24 C23 C28 126.1(3)
C22 C23 C28 125.4(2)
C24 C23 Ta1 74.41(14)
C22 C23 Ta1 75.59(13)
C28 C23 Ta1 122.40(18)
C20 C24 C23 107.5(2)
C20 C24 C29 126.5(3)
C23 C24 C29 125.5(3)
C20 C24 Ta1 75.39(14)
C23 C24 Ta1 71.64(14)
C29 C24 Ta1 124.62(18)
C20 C25 H25A 109.5
C20 C25 H25B 109.5
H25A C25 H25B 109.5
C20 C25 H25C 109.5
H25A C25 H25C 109.5
H25B C25 H25C 109.5
C21 C26 H26A 109.5
C21 C26 H26B 109.5
H26A C26 H26B 109.5
C21 C26 H26C 109.5
H26A C26 H26C 109.5
H26B C26 H26C 109.5
C22 C27 H27A 109.5
C22 C27 H27B 109.5
H27A C27 H27B 109.5
C22 C27 H27C 109.5
H27A C27 H27C 109.5
H27B C27 H27C 109.5
C23 C28 H28A 109.5
C23 C28 H28B 109.5
H28A C28 H28B 109.5
C23 C28 H28C 109.5
H28A C28 H28C 109.5
H28B C28 H28C 109.5
C24 C29 H29A 109.5
C24 C29 H29B 109.5
H29A C29 H29B 109.5
C24 C29 H29C 109.5
H29A C29 H29C 109.5
H29B C29 H29C 109.5

loop_
_geom_bond_atom_site_label_1
_geom_bond_atom_site_label_2
_geom_bond_distance
Ta1 N1 1.790(2)
Ta1 N12 2.180(2)
Ta1 N11 2.2212(19)
Ta1 C23 2.417(2)
Ta1 C24 2.453(2)
Ta1 C22 2.483(2)
Ta1 C20 2.503(2)
Ta1 C21 2.526(2)
Ta1 C10 2.667(2)
Ta1 H1 1.80(3)
N1 N2 1.385(3)
N2 C2 1.453(4)
N2 C1 1.463(4)
C1 H1A 0.9800
C1 H1B 0.9800
C1 H1C 0.9800
C2 H2A 0.9800
C2 H2B 0.9800
C2 H2C 0.9800
N11 C10 1.348(3)
N11 C13 1.482(3)
N12 C10 1.330(3)
N12 C16 1.468(3)
N13 C10 1.378(3)
N13 C11 1.451(3)
N13 C12 1.451(3)
C11 H11A 0.9800
C11 H11B 0.9800
C11 H11C 0.9800
C12 H12A 0.9800
C12 H12B 0.9800
C12 H12C 0.9800
C13 C14 1.519(4)
C13 C15 1.533(4)
C13 H13 1.00(3)
C14 H14A 0.9800
C14 H14B 0.9800
C14 H14C 0.9800
C15 H15A 0.9800
C15 H15B 0.9800
C15 H15C 0.9800
C16 C17 1.519(4)
C16 C18 1.529(4)
C16 H16 0.92(3)
C17 H17A 0.9800
C17 H17B 0.9800
C17 H17C 0.9800
C18 H18A 0.9800
C18 H18B 0.9800
C18 H18C 0.9800
C20 C24 1.414(4)
C20 C21 1.415(4)
C20 C25 1.504(4)
C21 C22 1.415(4)
C21 C26 1.505(4)
C22 C23 1.429(4)
C22 C27 1.506(4)
C23 C24 1.422(4)
C23 C28 1.502(4)
C24 C29 1.506(4)
C25 H25A 0.9800
C25 H25B 0.9800
C25 H25C 0.9800
C26 H26A 0.9800
C26 H26B 0.9800
C26 H26C 0.9800
C27 H27A 0.9800
C27 H27B 0.9800
C27 H27C 0.9800
C28 H28A 0.9800
C28 H28B 0.9800
C28 H28C 0.9800
C29 H29A 0.9800
C29 H29B 0.9800
C29 H29C 0.9800

loop_
_geom_torsion_atom_site_label_1
_geom_torsion_atom_site_label_2
_geom_torsion_atom_site_label_3
_geom_torsion_atom_site_label_4
_geom_torsion
N1 Ta1 N11 C10 -107.46(15)
N12 Ta1 N11 C10 3.03(13)
C23 Ta1 N11 C10 139.91(14)
C24 Ta1 N11 C10 151.85(14)
C22 Ta1 N11 C10 94.84(15)
C20 Ta1 N11 C10 126.58(15)
C21 Ta1 N11 C10 96.59(14)
N1 Ta1 N11 C13 24.2(2)
N12 Ta1 N11 C13 134.7(2)
C23 Ta1 N11 C13 -88.4(2)
C24 Ta1 N11 C13 -76.5(2)
C22 Ta1 N11 C13 -133.52(19)
C20 Ta1 N11 C13 -101.8(2)
C21 Ta1 N11 C13 -131.8(2)
C10 Ta1 N11 C13 131.6(3)
N1 Ta1 N12 C10 82.92(16)
N11 Ta1 N12 C10 -3.08(13)
C23 Ta1 N12 C10 -131.34(15)
C24 Ta1 N12 C10 -70.5(2)
C22 Ta1 N12 C10 -126.68(14)
C20 Ta1 N12 C10 -67.71(15)
C21 Ta1 N12 C10 -95.97(15)
N1 Ta1 N12 C16 -100.1(3)
N11 Ta1 N12 C16 173.9(3)
C23 Ta1 N12 C16 45.7(3)
C24 Ta1 N12 C16 106.5(3)
C22 Ta1 N12 C16 50.3(3)
C20 Ta1 N12 C16 109.3(2)
C21 Ta1 N12 C16 81.0(3)
C10 Ta1 N12 C16 177.0(3)
C16 N12 C10 N11 -172.9(2)
Ta1 N12 C10 N11 4.7(2)
C16 N12 C10 N13 6.3(4)
Ta1 N12 C10 N13 -176.0(2)
C16 N12 C10 Ta1 -177.6(3)
C13 N11 C10 N12 -143.4(2)
Ta1 N11 C10 N12 -4.60(19)
C13 N11 C10 N13 37.3(3)
Ta1 N11 C10 N13 176.1(2)
C13 N11 C10 Ta1 -138.8(2)
C11 N13 C10 N12 -147.6(2)
C12 N13 C10 N12 51.1(3)
C11 N13 C10 N11 31.6(4)
C12 N13 C10 N11 -129.7(3)
N1 Ta1 C10 N12 -106.86(15)
N11 Ta1 C10 N12 174.7(2)
C23 Ta1 C10 N12 96.4(2)
C24 Ta1 C10 N12 138.18(14)
C22 Ta1 C10 N12 66.72(17)
C20 Ta1 C10 N12 120.72(15)
C21 Ta1 C10 N12 87.68(15)
N1 Ta1 C10 N11 78.44(15)
N12 Ta1 C10 N11 -174.7(2)
C23 Ta1 C10 N11 -78.3(2)
C24 Ta1 C10 N11 -36.52(17)
C22 Ta1 C10 N11 -107.98(15)
C20 Ta1 C10 N11 -53.99(15)
C21 Ta1 C10 N11 -87.02(14)
C10 N11 C13 C14 171.2(2)
Ta1 N11 C13 C14 49.3(3)
C10 N11 C13 C15 49.7(3)
Ta1 N11 C13 C15 -72.3(3)
C10 N12 C16 C17 124.5(3)
Ta1 N12 C16 C17 -51.9(3)
C10 N12 C16 C18 -112.9(3)
Ta1 N12 C16 C18 70.7(3)
N1 Ta1 C20 C24 37.44(18)
N12 Ta1 C20 C24 -177.19(14)
N11 Ta1 C20 C24 130.65(15)
C23 Ta1 C20 C24 -38.16(14)
C22 Ta1 C20 C24 -79.83(16)
C21 Ta1 C20 C24 -116.5(2)
C10 Ta1 C20 C24 154.99(14)
N1 Ta1 C20 C21 153.91(15)
N12 Ta1 C20 C21 -60.72(16)
N11 Ta1 C20 C21 -112.88(15)
C23 Ta1 C20 C21 78.31(16)
C24 Ta1 C20 C21 116.5(2)
C22 Ta1 C20 C21 36.64(14)
C10 Ta1 C20 C21 -88.54(15)
N1 Ta1 C20 C25 -85.5(3)
N12 Ta1 C20 C25 59.9(3)
N11 Ta1 C20 C25 7.7(3)
C23 Ta1 C20 C25 -161.1(3)
C24 Ta1 C20 C25 -122.9(3)
C22 Ta1 C20 C25 157.3(3)
C21 Ta1 C20 C25 120.6(3)
C10 Ta1 C20 C25 32.1(3)
C24 C20 C21 C22 -0.1(3)
C25 C20 C21 C22 171.7(2)
Ta1 C20 C21 C22 -63.82(17)
C24 C20 C21 C26 -175.0(2)
C25 C20 C21 C26 -3.2(4)
Ta1 C20 C21 C26 121.3(2)
C24 C20 C21 Ta1 63.74(17)
C25 C20 C21 Ta1 -124.5(2)
N1 Ta1 C21 C22 65.1(3)
N12 Ta1 C21 C22 -117.16(15)
N11 Ta1 C21 C22 -177.46(15)
C23 Ta1 C21 C22 37.77(14)
C24 Ta1 C21 C22 79.43(16)
C20 Ta1 C21 C22 116.1(2)
C10 Ta1 C21 C22 -147.05(15)
N1 Ta1 C21 C20 -51.0(3)
N12 Ta1 C21 C20 126.76(15)
N11 Ta1 C21 C20 66.46(15)
C23 Ta1 C21 C20 -78.31(16)
C24 Ta1 C21 C20 -36.66(14)
C22 Ta1 C21 C20 -116.1(2)
C10 Ta1 C21 C20 96.87(15)
N1 Ta1 C21 C26 -171.2(2)
N12 Ta1 C21 C26 6.5(3)
N11 Ta1 C21 C26 -53.8(3)
C23 Ta1 C21 C26 161.4(3)
C24 Ta1 C21 C26 -156.9(3)
C22 Ta1 C21 C26 123.7(3)
C20 Ta1 C21 C26 -120.2(3)
C10 Ta1 C21 C26 -23.4(3)
C20 C21 C22 C23 0.9(3)
C26 C21 C22 C23 175.5(2)
Ta1 C21 C22 C23 -63.49(16)
C20 C21 C22 C27 -170.3(2)
C26 C21 C22 C27 4.3(4)
Ta1 C21 C22 C27 125.3(3)
C20 C21 C22 Ta1 64.37(17)
C26 C21 C22 Ta1 -121.0(3)
N1 Ta1 C22 C21 -147.29(15)
N12 Ta1 C22 C21 69.70(16)
N11 Ta1 C22 C21 3.22(18)
C23 Ta1 C22 C21 -115.3(2)
C24 Ta1 C22 C21 -77.11(16)
C20 Ta1 C22 C21 -36.50(14)
C10 Ta1 C22 C21 40.83(17)
N1 Ta1 C22 C23 -32.0(2)
N12 Ta1 C22 C23 -174.97(14)
N11 Ta1 C22 C23 118.54(15)
C24 Ta1 C22 C23 38.21(14)
C20 Ta1 C22 C23 78.83(16)
C21 Ta1 C22 C23 115.3(2)
C10 Ta1 C22 C23 156.15(14)
N1 Ta1 C22 C27 87.9(3)
N12 Ta1 C22 C27 -55.1(3)
N11 Ta1 C22 C27 -121.6(2)
C23 Ta1 C22 C27 119.8(3)
C24 Ta1 C22 C27 158.1(3)
C20 Ta1 C22 C27 -161.3(3)
C21 Ta1 C22 C27 -124.8(3)
C10 Ta1 C22 C27 -84.0(3)
C21 C22 C23 C24 -1.4(3)
C27 C22 C23 C24 170.0(2)
Ta1 C22 C23 C24 -67.97(17)
C21 C22 C23 C28 -173.6(2)
C27 C22 C23 C28 -2.3(4)
Ta1 C22 C23 C28 119.7(3)
C21 C22 C23 Ta1 66.62(17)
C27 C22 C23 Ta1 -122.0(3)
N1 Ta1 C23 C24 -90.53(16)
N12 Ta1 C23 C24 121.64(16)
N11 Ta1 C23 C24 21.1(2)
C22 Ta1 C23 C24 113.7(2)
C20 Ta1 C23 C24 37.20(14)
C21 Ta1 C23 C24 77.21(16)
C10 Ta1 C23 C24 66.7(2)
N1 Ta1 C23 C22 155.73(15)
N12 Ta1 C23 C22 7.9(2)
N11 Ta1 C23 C22 -92.67(17)
C24 Ta1 C23 C22 -113.7(2)
C20 Ta1 C23 C22 -76.54(16)
C21 Ta1 C23 C22 -36.54(14)
C10 Ta1 C23 C22 -47.1(2)
N1 Ta1 C23 C28 32.6(2)
N12 Ta1 C23 C28 -115.2(2)
N11 Ta1 C23 C28 144.2(2)
C24 Ta1 C23 C28 123.2(3)
C22 Ta1 C23 C28 -123.1(3)
C20 Ta1 C23 C28 160.4(3)
C21 Ta1 C23 C28 -159.6(3)
C10 Ta1 C23 C28 -170.2(2)
C21 C20 C24 C23 -0.8(3)
C25 C20 C24 C23 -172.2(2)
Ta1 C20 C24 C23 64.95(17)
C21 C20 C24 C29 171.8(2)
C25 C20 C24 C29 0.3(4)
Ta1 C20 C24 C29 -122.5(3)
C21 C20 C24 Ta1 -65.71(17)
C25 C20 C24 Ta1 122.9(3)
C22 C23 C24 C20 1.3(3)
C28 C23 C24 C20 173.5(2)
Ta1 C23 C24 C20 -67.46(17)
C22 C23 C24 C29 -171.3(2)
C28 C23 C24 C29 0.9(4)
Ta1 C23 C24 C29 119.9(3)
C22 C23 C24 Ta1 68.76(17)
C28 C23 C24 Ta1 -119.0(3)
N1 Ta1 C24 C20 -150.37(15)
N12 Ta1 C24 C20 4.7(2)
N11 Ta1 C24 C20 -50.71(15)
C23 Ta1 C24 C20 114.4(2)
C22 Ta1 C24 C20 76.31(16)
C21 Ta1 C24 C20 36.16(14)
C10 Ta1 C24 C20 -32.69(18)
N1 Ta1 C24 C23 95.18(16)
N12 Ta1 C24 C23 -109.72(18)
N11 Ta1 C24 C23 -165.16(14)
C22 Ta1 C24 C23 -38.14(14)
C20 Ta1 C24 C23 -114.4(2)
C21 Ta1 C24 C23 -78.29(16)
C10 Ta1 C24 C23 -147.14(14)
N1 Ta1 C24 C29 -25.8(3)
N12 Ta1 C24 C29 129.3(2)
N11 Ta1 C24 C29 73.9(2)
C23 Ta1 C24 C29 -121.0(3)
C22 Ta1 C24 C29 -159.1(3)
C20 Ta1 C24 C29 124.6(3)
C21 Ta1 C24 C29 160.8(3)
C10 Ta1 C24 C29 91.9(2)
